data_1552204
loop_
_publ_author_name
'El Abbassi, Maria'
'Zwick, Patrick'
'Rates, Alfredo'
'Stefani, Davide'
'Prescimone, Alessandro'
'Mayor, Marcel'
'van der Zant, Herre S. J.'
'Duli\'c, Diana'

_publ_section_title
;
 Unravelling the conductance path through single-porphyrin junctions
;
_journal_name_full 'Chemical Science'
_journal_paper_doi 10.1039/C9SC02497B
_journal_year 2019
_chemical_compound_source 'Patrick Zwick'
_chemical_formula_moiety 'C58 H68 N4 O2 Si2 Zn1'
_chemical_formula_sum 'C58 H68 N4 O2 Si2 Zn'
_chemical_formula_weight 974.76
_chemical_melting_point ?
_chemical_name_systematic '[5,15-bis(4-(tert-butyl)phenyl)-10,20-bis((trimethylsilyl)ethynyl)-porphyrinato]zinc(II)'
_space_group_IT_number 2
_space_group_name_Hall '-P 1'
_space_group_name_H-M_alt 'P -1'
_symmetry_cell_setting triclinic
_symmetry_space_group_name_Hall '-P 1'
_symmetry_space_group_name_H-M 'P -1'
_atom_sites_solution_hydrogens difmap
_atom_sites_solution_primary other
_audit_creation_date 2018-05-29
_audit_creation_method CRYSTALS_ver_14.61_build_6949
_audit_update_record
;
2019-04-16 deposited with the CCDC.    2019-08-13 downloaded from the CCDC.
;
_cell_angle_alpha 106.979(3)
_cell_angle_beta 98.215(3)
_cell_angle_gamma 92.569(3)
_cell_formula_units_Z 1
_cell_length_a 9.3697(7)
_cell_length_b 10.2821(8)
_cell_length_c 14.2974(11)
_cell_measurement_reflns_used 7474
_cell_measurement_temperature 123
_cell_measurement_theta_max 70
_cell_measurement_theta_min 3
_cell_volume 1298.40(17)
_computing_cell_refinement 'Apex2 (Bruker AXS, 2006)'
_computing_data_collection 'Apex2 (Bruker AXS, 2006)'
_computing_data_reduction 'Apex2 (Bruker AXS, 2006)'
_computing_molecular_graphics 'CAMERON (Watkin et al., 1996)'
_computing_publication_material 'CRYSTALS (Betteridge et al., 2003)'
_computing_structure_refinement 'CRYSTALS (Betteridge et al., 2003)'
_computing_structure_solution 'Superflip (Palatinus & Chapuis, 2007)'
_diffrn_ambient_temperature 123
_diffrn_measured_fraction_theta_full 0.972
_diffrn_measured_fraction_theta_max 0.949
_diffrn_measurement_device Area
_diffrn_measurement_device_type 'Bruker Kappa Apex2'
_diffrn_measurement_method '\f & \w scans'
_diffrn_radiation_monochromator graphite
_diffrn_radiation_type 'Cu K\a'
_diffrn_radiation_wavelength 1.54180
_diffrn_reflns_av_R_equivalents 0.022
_diffrn_reflns_av_unetI/netI 0.037
_diffrn_reflns_limit_h_max 11
_diffrn_reflns_limit_h_min -11
_diffrn_reflns_limit_k_max 12
_diffrn_reflns_limit_k_min -11
_diffrn_reflns_limit_l_max 17
_diffrn_reflns_limit_l_min -17
_diffrn_reflns_number 10943
_diffrn_reflns_theta_full 68.000
_diffrn_reflns_theta_max 70.107
_diffrn_reflns_theta_min 3.276
_diffrn_standards_number 0
_exptl_absorpt_coefficient_mu 1.447
_exptl_absorpt_correction_T_max 0.94
_exptl_absorpt_correction_T_min 0.88
_exptl_absorpt_correction_type multi-scan
_exptl_absorpt_process_details 'SADABS (Siemens, 1996)'
_exptl_crystal_colour green
_exptl_crystal_density_diffrn 1.247
_exptl_crystal_density_meas ?
_exptl_crystal_density_method 'not measured'
_exptl_crystal_description plate
_exptl_crystal_F_000 518
_exptl_crystal_recrystallization_method
; 
THF / MeOH
;
_exptl_crystal_size_max 0.130
_exptl_crystal_size_mid 0.110
_exptl_crystal_size_min 0.040
_refine_diff_density_max 0.33
_refine_diff_density_min -0.28
_refine_ls_extinction_method None
_refine_ls_goodness_of_fit_ref 0.9668
_refine_ls_hydrogen_treatment constr
_refine_ls_matrix_type full
_refine_ls_number_parameters 304
_refine_ls_number_reflns 4658
_refine_ls_number_restraints 0
_refine_ls_R_factor_all 0.0316
_refine_ls_R_factor_gt 0.0292
_refine_ls_shift/su_max 0.0009646
_refine_ls_shift/su_mean 0.0000406
_refine_ls_structure_factor_coef Fsqd
_refine_ls_weighting_details
;
 Method= Modified Sheldrick 
 w=1/[\s^2^(F^2^) + ( 0.02P)^2^ + 1.07P] 
 ,where P=(max(Fo^2^,0) + 2Fc^2^)/3 
;
_refine_ls_weighting_scheme calc
_refine_ls_wR_factor_all 0.0710
_refine_ls_wR_factor_gt 0.0692
_refine_ls_wR_factor_ref 0.0710
_reflns_limit_h_max 11
_reflns_limit_h_min -11
_reflns_limit_k_max 11
_reflns_limit_k_min -12
_reflns_limit_l_max 17
_reflns_limit_l_min 0
_reflns_number_gt 4336
_reflns_number_total 4680
_reflns_threshold_expression I>2.0\s(I)
_oxford_diffrn_Wilson_B_factor 0.00
_oxford_diffrn_Wilson_scale 0.00
_oxford_refine_ls_r_factor_ref 0.0316
_oxford_refine_ls_scale 0.15274(5)
_oxford_reflns_number_all 4658
_oxford_structure_analysis_title 'ZWP406_123K_0m in P-1'
_cod_data_source_file c9sc02497b2.cif
_cod_data_source_block ZWP406_123K
_cod_depositor_comments
;
The following automatic conversions were performed:

'_chemical_melting_point' value 'not measured' was changed to '?' -
the value is undefined or not given.

'_exptl_crystal_density_meas' value 'not measured' was changed to '?'
- the value is perceived as not measured.

Automatic conversion script
Id: cif_fix_values 4973 2017-02-22 13:04:09Z antanas 
;
_cod_original_cell_volume 1298.39(17)
_cod_original_sg_symbol_H-M 'P -1 '
_cod_original_formula_sum 'C58 H68 N4 O2 Si2 Zn1'
_cod_database_code 1552204
_oxford_refine_reflns_threshold_expression_ref I>-3.0\s(I)

loop_
_symmetry_equiv_pos_as_xyz
x,y,z
-x,-y,-z

loop_
_atom_site_label
_atom_site_type_symbol
_atom_site_fract_x
_atom_site_fract_y
_atom_site_fract_z
_atom_site_U_iso_or_equiv
_atom_site_occupancy
_atom_site_adp_type
_atom_site_refinement_flags_posn
Zn1 Zn 0.5000 0.5000 1.0000 0.0141 1.0000 Uani S
O1 O 0.61405(12) 0.62532(11) 0.90796(8) 0.0219 1.0000 Uani .
C3 C 0.71092(17) 0.74557(17) 0.95855(12) 0.0241 1.0000 Uani .
C4 C 0.6179(2) 0.86435(17) 0.96509(13) 0.0286 1.0000 Uani .
C5 C 0.49693(19) 0.81014(19) 0.87515(14) 0.0319 1.0000 Uani .
C6 C 0.52517(18) 0.66173(18) 0.83014(12) 0.0255 1.0000 Uani .
N1 N 0.30940(12) 0.58524(12) 0.97677(9) 0.0141 1.0000 Uani .
C8 C 0.19852(15) 0.53691(15) 0.89796(11) 0.0159 1.0000 Uani .
C9 C 0.19532(15) 0.41809(15) 0.81755(10) 0.0155 1.0000 Uani .
C10 C 0.06228(15) 0.38415(14) 0.74028(11) 0.0158 1.0000 Uani .
C11 C 0.06612(16) 0.38514(15) 0.64378(11) 0.0177 1.0000 Uani .
C12 C -0.06017(16) 0.35771(15) 0.57392(11) 0.0175 1.0000 Uani .
C13 C -0.19386(16) 0.32745(14) 0.59784(11) 0.0160 1.0000 Uani .
C14 C -0.19607(16) 0.32517(16) 0.69459(11) 0.0201 1.0000 Uani .
C15 C -0.07130(16) 0.35284(16) 0.76446(11) 0.0201 1.0000 Uani .
C16 C -0.33539(16) 0.29336(16) 0.52319(11) 0.0193 1.0000 Uani .
C17 C -0.38404(19) 0.14097(17) 0.50008(14) 0.0309 1.0000 Uani .
C18 C -0.45439(17) 0.37689(17) 0.56877(12) 0.0246 1.0000 Uani .
C19 C -0.31828(19) 0.3229(2) 0.42677(12) 0.0314 1.0000 Uani .
C20 C 0.30604(15) 0.32922(15) 0.80494(10) 0.0151 1.0000 Uani .
N2 N 0.43468(12) 0.34611(12) 0.86889(9) 0.0141 1.0000 Uani .
C22 C 0.50960(15) 0.23732(14) 0.83117(10) 0.0143 1.0000 Uani .
C23 C 0.64794(15) 0.21413(14) 0.87386(10) 0.0143 1.0000 Uani .
C24 C 0.73096(15) 0.29732(15) 0.96329(10) 0.0149 1.0000 Uani .
C25 C 0.87159(16) 0.26914(16) 1.00502(11) 0.0195 1.0000 Uani .
C26 C 0.91480(16) 0.37075(16) 1.09066(11) 0.0204 1.0000 Uani .
C27 C 0.71511(15) 0.09902(15) 0.81958(10) 0.0155 1.0000 Uani .
C28 C 0.78054(16) 0.00859(15) 0.77520(11) 0.0189 1.0000 Uani .
Si1 Si 0.91113(4) -0.09821(4) 0.71143(3) 0.0171 1.0000 Uani .
C30 C 0.9318(2) -0.04647(18) 0.59960(13) 0.0293 1.0000 Uani .
C31 C 1.08452(19) -0.0619(2) 0.80035(14) 0.0335 1.0000 Uani .
C32 C 0.8438(2) -0.28202(17) 0.67476(13) 0.0296 1.0000 Uani .
C33 C 0.42640(16) 0.14758(15) 0.74079(11) 0.0179 1.0000 Uani .
C34 C 0.30084(16) 0.20422(15) 0.72465(11) 0.0181 1.0000 Uani .
H31 H 0.7579 0.7400 1.0242 0.0315 1.0000 Uiso R
H32 H 0.7842 0.7502 0.9174 0.0309 1.0000 Uiso R
H41 H 0.5750 0.8841 1.0261 0.0347 1.0000 Uiso R
H42 H 0.6729 0.9474 0.9656 0.0347 1.0000 Uiso R
H51 H 0.3998 0.8137 0.8986 0.0403 1.0000 Uiso R
H52 H 0.4985 0.8596 0.8256 0.0404 1.0000 Uiso R
H61 H 0.5816 0.6518 0.7743 0.0323 1.0000 Uiso R
H62 H 0.4357 0.5983 0.8076 0.0324 1.0000 Uiso R
H111 H 0.1584 0.4062 0.6243 0.0218 1.0000 Uiso R
H121 H -0.0568 0.3590 0.5065 0.0239 1.0000 Uiso R
H141 H -0.2866 0.3050 0.7140 0.0258 1.0000 Uiso R
H151 H -0.0770 0.3549 0.8319 0.0267 1.0000 Uiso R
H171 H -0.4755 0.1205 0.4554 0.0481 1.0000 Uiso R
H172 H -0.3951 0.1212 0.5630 0.0485 1.0000 Uiso R
H173 H -0.3118 0.0851 0.4675 0.0483 1.0000 Uiso R
H181 H -0.5431 0.3541 0.5169 0.0397 1.0000 Uiso R
H182 H -0.4754 0.3539 0.6281 0.0408 1.0000 Uiso R
H183 H -0.4240 0.4749 0.5874 0.0396 1.0000 Uiso R
H193 H -0.4122 0.3003 0.3808 0.0488 1.0000 Uiso R
H192 H -0.2876 0.4205 0.4392 0.0488 1.0000 Uiso R
H191 H -0.2497 0.2662 0.3929 0.0486 1.0000 Uiso R
H251 H 0.9239 0.1922 0.9763 0.0242 1.0000 Uiso R
H261 H 1.0019 0.3813 1.1378 0.0258 1.0000 Uiso R
H301 H 1.0131 -0.0884 0.5711 0.0456 1.0000 Uiso R
H302 H 0.9505 0.0515 0.6198 0.0449 1.0000 Uiso R
H303 H 0.8408 -0.0761 0.5513 0.0451 1.0000 Uiso R
H313 H 1.1551 -0.1169 0.7674 0.0532 1.0000 Uiso R
H312 H 1.0722 -0.0880 0.8594 0.0526 1.0000 Uiso R
H311 H 1.1172 0.0344 0.8172 0.0531 1.0000 Uiso R
H321 H 0.9151 -0.3359 0.6443 0.0485 1.0000 Uiso R
H322 H 0.8244 -0.3095 0.7339 0.0475 1.0000 Uiso R
H323 H 0.7555 -0.2961 0.6280 0.0478 1.0000 Uiso R
H331 H 0.4574 0.0640 0.7004 0.0239 1.0000 Uiso R
H341 H 0.2221 0.1686 0.6688 0.0230 1.0000 Uiso R

loop_
_atom_site_aniso_label
_atom_site_aniso_U_11
_atom_site_aniso_U_22
_atom_site_aniso_U_33
_atom_site_aniso_U_23
_atom_site_aniso_U_13
_atom_site_aniso_U_12
Zn1 0.01254(14) 0.01309(14) 0.01347(14) -0.00084(10) 0.00112(10) 0.00408(10)
O1 0.0222(5) 0.0206(5) 0.0226(5) 0.0066(4) 0.0024(4) 0.0017(4)
C3 0.0188(7) 0.0286(9) 0.0242(8) 0.0086(7) 0.0022(6) -0.0042(6)
C4 0.0377(10) 0.0223(8) 0.0276(9) 0.0079(7) 0.0114(7) -0.0001(7)
C5 0.0279(9) 0.0337(10) 0.0402(10) 0.0206(8) 0.0048(8) 0.0052(7)
C6 0.0242(8) 0.0337(9) 0.0189(8) 0.0105(7) 0.0014(6) -0.0031(7)
N1 0.0140(6) 0.0142(6) 0.0129(6) 0.0015(5) 0.0028(4) 0.0031(4)
C8 0.0142(7) 0.0181(7) 0.0157(7) 0.0053(6) 0.0023(5) 0.0025(5)
C9 0.0145(7) 0.0169(7) 0.0152(7) 0.0048(6) 0.0026(5) 0.0002(5)
C10 0.0157(7) 0.0139(7) 0.0159(7) 0.0023(5) 0.0011(5) 0.0027(5)
C11 0.0164(7) 0.0180(7) 0.0184(7) 0.0040(6) 0.0051(6) 0.0014(5)
C12 0.0220(7) 0.0173(7) 0.0129(7) 0.0039(6) 0.0032(6) 0.0032(6)
C13 0.0184(7) 0.0122(7) 0.0158(7) 0.0028(5) 0.0003(6) 0.0023(5)
C14 0.0148(7) 0.0258(8) 0.0210(8) 0.0098(6) 0.0026(6) -0.0007(6)
C15 0.0194(7) 0.0271(8) 0.0155(7) 0.0092(6) 0.0027(6) 0.0009(6)
C16 0.0184(7) 0.0186(7) 0.0184(7) 0.0044(6) -0.0021(6) 0.0016(6)
C17 0.0292(9) 0.0209(8) 0.0320(9) -0.0006(7) -0.0100(7) -0.0030(7)
C18 0.0200(8) 0.0264(8) 0.0262(8) 0.0078(7) -0.0010(6) 0.0051(6)
C19 0.0271(9) 0.0468(11) 0.0200(8) 0.0126(8) -0.0032(7) 0.0049(8)
C20 0.0146(7) 0.0163(7) 0.0139(7) 0.0038(6) 0.0028(5) -0.0002(5)
N2 0.0132(6) 0.0137(6) 0.0142(6) 0.0021(5) 0.0032(4) 0.0026(4)
C22 0.0166(7) 0.0126(6) 0.0140(7) 0.0031(5) 0.0059(5) 0.0016(5)
C23 0.0166(7) 0.0128(7) 0.0149(7) 0.0039(5) 0.0069(5) 0.0033(5)
C24 0.0157(7) 0.0148(7) 0.0157(7) 0.0049(6) 0.0062(5) 0.0039(5)
C25 0.0187(7) 0.0205(7) 0.0192(7) 0.0048(6) 0.0035(6) 0.0090(6)
C26 0.0178(7) 0.0230(8) 0.0186(7) 0.0041(6) 0.0004(6) 0.0076(6)
C27 0.0169(7) 0.0150(7) 0.0149(7) 0.0047(6) 0.0030(5) 0.0016(5)
C28 0.0210(7) 0.0171(7) 0.0183(7) 0.0032(6) 0.0053(6) 0.0040(6)
Si1 0.0196(2) 0.01459(19) 0.0180(2) 0.00355(15) 0.00756(15) 0.00666(15)
C30 0.0411(10) 0.0269(9) 0.0256(8) 0.0099(7) 0.0171(7) 0.0128(7)
C31 0.0235(8) 0.0413(10) 0.0369(10) 0.0143(8) 0.0027(7) 0.0044(7)
C32 0.0398(10) 0.0162(8) 0.0329(9) 0.0036(7) 0.0129(8) 0.0055(7)
C33 0.0208(7) 0.0141(7) 0.0164(7) 0.0000(6) 0.0047(6) 0.0019(6)
C34 0.0181(7) 0.0170(7) 0.0160(7) 0.0010(6) 0.0015(5) -0.0009(5)

loop_
_atom_type_symbol
_atom_type_scat_dispersion_real
_atom_type_scat_dispersion_imag
_atom_type_scat_Cromer_Mann_a1
_atom_type_scat_Cromer_Mann_b1
_atom_type_scat_Cromer_Mann_a2
_atom_type_scat_Cromer_Mann_b2
_atom_type_scat_Cromer_Mann_a3
_atom_type_scat_Cromer_Mann_b3
_atom_type_scat_Cromer_Mann_a4
_atom_type_scat_Cromer_Mann_b4
_atom_type_scat_Cromer_Mann_c
_atom_type_scat_source
C 0.0181 0.0091 2.3100 20.8439 1.0200 10.2075 1.5886 0.5687 0.8650 51.6512 0.2156 'International Tables Vol C 4.2.6.8 and 6.1.1.4'
H 0.0000 0.0000 0.4930 10.5109 0.3229 26.1257 0.1402 3.1424 0.0408 57.7998 0.0030 'International Tables Vol C 4.2.6.8 and 6.1.1.4'
N 0.0311 0.0180 12.2126 0.0057 3.1322 9.8933 2.0125 28.9975 1.1663 0.5826 -11.5290 'International Tables Vol C 4.2.6.8 and 6.1.1.4'
Si 0.2541 0.3302 6.2915 2.4386 3.0353 32.3337 1.9891 0.6785 1.5410 81.6937 1.1407 'International Tables Vol C 4.2.6.8 and 6.1.1.4'
Zn -1.5491 0.6778 14.0743 3.2655 7.0318 0.2333 5.1652 10.3163 2.4100 58.7097 1.3041 'International Tables Vol C 4.2.6.8 and 6.1.1.4'
O 0.0492 0.0322 3.0485 13.2771 2.2868 5.7011 1.5463 0.3239 0.8670 32.9089 0.2508 'International Tables Vol C 4.2.6.8 and 6.1.1.4'

loop_
_geom_angle_atom_site_label_1
_geom_angle_site_symmetry_1
_geom_angle_atom_site_label_2
_geom_angle_atom_site_label_3
_geom_angle_site_symmetry_3
_geom_angle
_geom_angle_publ_flag
O1 2_667 Zn1 N2 2_667 88.23(4) yes
O1 2_667 Zn1 N1 2_667 91.21(4) yes
N2 2_667 Zn1 N1 2_667 89.39(5) yes
O1 2_667 Zn1 O1 . 180.00 yes
N2 2_667 Zn1 O1 . 91.77(4) yes
N1 2_667 Zn1 O1 . 88.79(4) yes
O1 2_667 Zn1 N1 . 88.79(4) yes
N2 2_667 Zn1 N1 . 90.61(5) yes
N1 2_667 Zn1 N1 . 179.99 yes
O1 . Zn1 N1 . 91.21(4) yes
O1 2_667 Zn1 N2 . 91.77(4) yes
N2 2_667 Zn1 N2 . 179.99 yes
N1 2_667 Zn1 N2 . 90.61(5) yes
O1 . Zn1 N2 . 88.23(4) yes
N1 . Zn1 N2 . 89.39(5) yes
Zn1 . O1 C3 . 120.61(9) yes
Zn1 . O1 C6 . 118.61(9) yes
C3 . O1 C6 . 104.36(12) yes
O1 . C3 C4 . 105.15(13) yes
O1 . C3 H31 . 110.1 no
C4 . C3 H31 . 113.9 no
O1 . C3 H32 . 107.7 no
C4 . C3 H32 . 110.0 no
H31 . C3 H32 . 109.9 no
C3 . C4 C5 . 103.78(14) yes
C3 . C4 H41 . 109.9 no
C5 . C4 H41 . 109.1 no
C3 . C4 H42 . 112.5 no
C5 . C4 H42 . 113.5 no
H41 . C4 H42 . 108.1 no
C4 . C5 C6 . 104.20(13) yes
C4 . C5 H51 . 109.3 no
C6 . C5 H51 . 109.5 no
C4 . C5 H52 . 113.4 no
C6 . C5 H52 . 109.9 no
H51 . C5 H52 . 110.3 no
C5 . C6 O1 . 105.76(13) yes
C5 . C6 H61 . 111.1 no
O1 . C6 H61 . 107.8 no
C5 . C6 H62 . 113.4 no
O1 . C6 H62 . 108.5 no
H61 . C6 H62 . 110.1 no
C24 2_667 N1 Zn1 . 126.31(10) yes
C24 2_667 N1 C8 . 106.63(12) yes
Zn1 . N1 C8 . 127.05(9) yes
C26 2_667 C8 N1 . 109.27(13) yes
C26 2_667 C8 C9 . 124.92(13) yes
N1 . C8 C9 . 125.81(13) yes
C8 . C9 C10 . 116.63(13) yes
C8 . C9 C20 . 125.31(13) yes
C10 . C9 C20 . 118.05(13) yes
C9 . C10 C11 . 121.96(13) yes
C9 . C10 C15 . 120.19(13) yes
C11 . C10 C15 . 117.84(13) yes
C10 . C11 C12 . 120.91(13) yes
C10 . C11 H111 . 119.8 no
C12 . C11 H111 . 119.3 no
C11 . C12 C13 . 121.49(13) yes
C11 . C12 H121 . 120.5 no
C13 . C12 H121 . 118.0 no
C12 . C13 C14 . 117.06(13) yes
C12 . C13 C16 . 123.54(13) yes
C14 . C13 C16 . 119.38(13) yes
C13 . C14 C15 . 121.80(14) yes
C13 . C14 H141 . 119.5 no
C15 . C14 H141 . 118.7 no
C10 . C15 C14 . 120.89(14) yes
C10 . C15 H151 . 119.2 no
C14 . C15 H151 . 119.9 no
C13 . C16 C17 . 108.58(12) yes
C13 . C16 C18 . 109.87(12) yes
C17 . C16 C18 . 108.28(13) yes
C13 . C16 C19 . 112.35(13) yes
C17 . C16 C19 . 108.93(14) yes
C18 . C16 C19 . 108.73(13) yes
C16 . C17 H171 . 108.5 no
C16 . C17 H172 . 109.2 no
H171 . C17 H172 . 110.2 no
C16 . C17 H173 . 109.8 no
H171 . C17 H173 . 108.8 no
H172 . C17 H173 . 110.2 no
C16 . C18 H181 . 107.1 no
C16 . C18 H182 . 111.2 no
H181 . C18 H182 . 109.8 no
C16 . C18 H183 . 110.1 no
H181 . C18 H183 . 109.7 no
H182 . C18 H183 . 108.9 no
C16 . C19 H193 . 109.9 no
C16 . C19 H192 . 110.9 no
H193 . C19 H192 . 108.2 no
C16 . C19 H191 . 111.1 no
H193 . C19 H191 . 106.4 no
H192 . C19 H191 . 110.2 no
C9 . C20 N2 . 125.17(13) yes
C9 . C20 C34 . 125.53(13) yes
N2 . C20 C34 . 109.27(12) yes
C20 . N2 Zn1 . 127.25(9) yes
C20 . N2 C22 . 106.75(12) yes
Zn1 . N2 C22 . 125.94(9) yes
N2 . C22 C23 . 125.54(13) yes
N2 . C22 C33 . 110.03(12) yes
C23 . C22 C33 . 124.43(13) yes
C22 . C23 C24 . 126.14(13) yes
C22 . C23 C27 . 117.73(13) yes
C24 . C23 C27 . 116.05(13) yes
C23 . C24 N1 2_667 125.41(13) yes
C23 . C24 C25 . 124.42(13) yes
N1 2_667 C24 C25 . 110.17(13) yes
C24 . C25 C26 . 106.71(13) yes
C24 . C25 H251 . 126.0 no
C26 . C25 H251 . 127.3 no
C8 2_667 C26 C25 . 107.23(13) yes
C8 2_667 C26 H261 . 124.6 no
C25 . C26 H261 . 128.1 no
C23 . C27 C28 . 175.25(15) yes
C27 . C28 Si1 . 167.32(14) yes
C28 . Si1 C30 . 107.43(7) yes
C28 . Si1 C31 . 106.50(8) yes
C30 . Si1 C31 . 111.13(9) yes
C28 . Si1 C32 . 110.37(8) yes
C30 . Si1 C32 . 110.09(8) yes
C31 . Si1 C32 . 111.19(9) yes
Si1 . C30 H301 . 109.4 no
Si1 . C30 H302 . 107.9 no
H301 . C30 H302 . 109.6 no
Si1 . C30 H303 . 108.7 no
H301 . C30 H303 . 110.7 no
H302 . C30 H303 . 110.5 no
Si1 . C31 H313 . 107.5 no
Si1 . C31 H312 . 110.6 no
H313 . C31 H312 . 108.5 no
Si1 . C31 H311 . 109.1 no
H313 . C31 H311 . 109.7 no
H312 . C31 H311 . 111.4 no
Si1 . C32 H321 . 109.0 no
Si1 . C32 H322 . 110.9 no
H321 . C32 H322 . 109.4 no
Si1 . C32 H323 . 108.1 no
H321 . C32 H323 . 109.8 no
H322 . C32 H323 . 109.5 no
C22 . C33 C34 . 106.77(13) yes
C22 . C33 H331 . 125.1 no
C34 . C33 H331 . 128.1 no
C20 . C34 C33 . 107.17(13) yes
C20 . C34 H341 . 126.1 no
C33 . C34 H341 . 126.7 no

loop_
_geom_bond_atom_site_label_1
_geom_bond_atom_site_label_2
_geom_bond_site_symmetry_2
_geom_bond_distance
_geom_bond_publ_flag
Zn1 O1 2_667 2.4089(11) yes
Zn1 N2 2_667 2.0604(12) yes
Zn1 N1 2_667 2.0515(12) yes
Zn1 O1 . 2.4089(11) yes
Zn1 N1 . 2.0515(12) yes
Zn1 N2 . 2.0604(12) yes
O1 C3 . 1.4371(19) yes
O1 C6 . 1.4416(19) yes
C3 C4 . 1.521(2) yes
C3 H31 . 0.997 no
C3 H32 . 0.974 no
C4 C5 . 1.535(3) yes
C4 H41 . 0.983 no
C4 H42 . 0.975 no
C5 C6 . 1.524(2) yes
C5 H51 . 1.013 no
C5 H52 . 0.987 no
C6 H61 . 1.003 no
C6 H62 . 0.992 no
N1 C24 2_667 1.3656(18) yes
N1 C8 . 1.3741(19) yes
C8 C26 2_667 1.451(2) yes
C8 C9 . 1.408(2) yes
C9 C10 . 1.4962(19) yes
C9 C20 . 1.409(2) yes
C10 C11 . 1.388(2) yes
C10 C15 . 1.394(2) yes
C11 C12 . 1.395(2) yes
C11 H111 . 0.979 no
C12 C13 . 1.390(2) yes
C12 H121 . 0.973 no
C13 C14 . 1.393(2) yes
C13 C16 . 1.5348(19) yes
C14 C15 . 1.384(2) yes
C14 H141 . 0.961 no
C15 H151 . 0.967 no
C16 C17 . 1.537(2) yes
C16 C18 . 1.540(2) yes
C16 C19 . 1.524(2) yes
C17 H171 . 0.967 no
C17 H172 . 0.996 no
C17 H173 . 0.987 no
C18 H181 . 1.001 no
C18 H182 . 0.987 no
C18 H183 . 0.981 no
C19 H193 . 0.994 no
C19 H192 . 0.988 no
C19 H191 . 0.972 no
C20 N2 . 1.3757(18) yes
C20 C34 . 1.445(2) yes
N2 C22 . 1.3642(18) yes
C22 C23 . 1.413(2) yes
C22 C33 . 1.442(2) yes
C23 C24 . 1.410(2) yes
C23 C27 . 1.438(2) yes
C24 C25 . 1.445(2) yes
C25 C26 . 1.352(2) yes
C25 H251 . 0.968 no
C26 H261 . 0.961 no
C27 C28 . 1.209(2) yes
C28 Si1 . 1.8408(15) yes
Si1 C30 . 1.8582(17) yes
Si1 C31 . 1.8636(18) yes
Si1 C32 . 1.8614(17) yes
C30 H301 . 0.974 no
C30 H302 . 0.964 no
C30 H303 . 0.991 no
C31 H313 . 0.973 no
C31 H312 . 0.978 no
C31 H311 . 0.971 no
C32 H321 . 0.958 no
C32 H322 . 1.003 no
C32 H323 . 0.963 no
C33 C34 . 1.356(2) yes
C33 H331 . 0.968 no
C34 H341 . 0.976 no
